data_4510344
loop_
_publ_author_name
'Lu, Ying-Bing'
'Jian, Fang-Mei'
'Jin, Shuang'
'Zhao, Jun-Wei'
'Xie, Yong-Rong'
'Luo, Guo-Tian'

_publ_section_title
;
 Three-Dimensional Extended Frameworks Constructed from Dinuclear
 Lanthanide(III) 1,4-Naphthalenedicarboxylate Units with
 Bis(2,2&#x2032;-biimidazole) Templates: Syntheses, Structures, and
 Magnetic and Luminescent Properties
;
_journal_issue 4
_journal_name_full 'Crystal Growth &amp; Design'
_journal_page_first 1684
_journal_paper_doi 10.1021/cg401825f
_journal_volume 14
_journal_year 2014
_chemical_formula_moiety '[C6H7N4][Tb(C12H6O4)2(H2O)]'
_chemical_formula_sum 'C30 H21 N4 O9 Tb'
_chemical_formula_weight 740.43
_chemical_melting_point ?
_chemical_name_common '[C6H7N4][Tb(C12H6O4)2(H2O)]'
_chemical_name_systematic '[C6H7N4][Tb(C12H6O4)2(H2O)]'
_space_group_IT_number 14
_symmetry_cell_setting monoclinic
_symmetry_space_group_name_Hall '-P 2ybc'
_symmetry_space_group_name_H-M 'P 1 21/c 1'
_atom_sites_solution_hydrogens geom
_atom_sites_solution_primary direct
_atom_sites_solution_secondary difmap
_audit_creation_method SHELXL-97
_cell_angle_alpha 90.00
_cell_angle_beta 105.0510(10)
_cell_angle_gamma 90.00
_cell_formula_units_Z 4
_cell_length_a 11.74380(10)
_cell_length_b 15.74570(10)
_cell_length_c 15.30420(10)
_cell_measurement_temperature 296(2)
_cell_volume 2732.88(4)
_computing_cell_refinement 'Bruker SMART'
_computing_data_collection 'Bruker SMART'
_computing_data_reduction 'Bruker SMART'
_computing_molecular_graphics 'Bruker SHELXTL'
_computing_publication_material 'Bruker SHELXTL'
_computing_structure_refinement 'SHELXL-97 (Sheldrick, 1997)'
_computing_structure_solution 'SHELXS-97 (Sheldrick, 1990)'
_diffrn_ambient_temperature 296(2)
_diffrn_measured_fraction_theta_full 1.000
_diffrn_measured_fraction_theta_max 1.000
_diffrn_measurement_device_type 'CCD area detector'
_diffrn_measurement_method 'phi and omega scans'
_diffrn_radiation_monochromator graphite
_diffrn_radiation_source 'fine-focus sealed tube'
_diffrn_radiation_type MoK\a
_diffrn_radiation_wavelength 0.71073
_diffrn_reflns_av_R_equivalents 0.0387
_diffrn_reflns_av_sigmaI/netI 0.0330
_diffrn_reflns_limit_h_max 14
_diffrn_reflns_limit_h_min -12
_diffrn_reflns_limit_k_max 16
_diffrn_reflns_limit_k_min -19
_diffrn_reflns_limit_l_max 18
_diffrn_reflns_limit_l_min -18
_diffrn_reflns_number 21860
_diffrn_reflns_theta_full 25.50
_diffrn_reflns_theta_max 25.50
_diffrn_reflns_theta_min 1.80
_exptl_absorpt_coefficient_mu 2.653
_exptl_absorpt_correction_T_max 0.7456
_exptl_absorpt_correction_T_min 0.6610
_exptl_absorpt_correction_type multi-scan
_exptl_absorpt_process_details 'SADABS (Bruker, 2008)'
_exptl_crystal_colour 'pale yellow'
_exptl_crystal_density_diffrn 1.800
_exptl_crystal_density_meas ?
_exptl_crystal_density_method 'not measured'
_exptl_crystal_description blcok
_exptl_crystal_F_000 1464
_exptl_crystal_size_max 0.28
_exptl_crystal_size_mid 0.20
_exptl_crystal_size_min 0.20
_refine_diff_density_max 0.517
_refine_diff_density_min -0.591
_refine_diff_density_rms 0.085
_refine_ls_extinction_method none
_refine_ls_goodness_of_fit_ref 1.004
_refine_ls_hydrogen_treatment mixed
_refine_ls_matrix_type full
_refine_ls_number_parameters 403
_refine_ls_number_reflns 5096
_refine_ls_number_restraints 3
_refine_ls_restrained_S_all 1.004
_refine_ls_R_factor_all 0.0302
_refine_ls_R_factor_gt 0.0236
_refine_ls_shift/su_max 0.001
_refine_ls_shift/su_mean 0.000
_refine_ls_structure_factor_coef Fsqd
_refine_ls_weighting_details 'calc w=1/[\s^2^(Fo^2^)+(0.0350P)^2^+0.0000P] where P=(Fo^2^+2Fc^2^)/3'
_refine_ls_weighting_scheme calc
_refine_ls_wR_factor_gt 0.0569
_refine_ls_wR_factor_ref 0.0602
_reflns_number_gt 4370
_reflns_number_total 5096
_reflns_threshold_expression >2sigma(I)
_cod_data_source_file cg401825f_si_002.cif
_cod_data_source_block 14
_cod_depositor_comments
;
The following automatic conversions were performed:

'_chemical_melting_point' value 'not measured' was changed to '?' -
the value is undefined or not
given.

'_exptl_absorpt_correction_type' value 'Multi-scan' changed
to 'multi-scan' according to
/usr/data/users/saulius/automatic-downloads/current/ACS/lib/dictionaries/cif_core.dic
dictionary named 'cif_core.dic' version 2.4.2 from 2011-04-26.

Automatic conversion script
Id: cif_fix_values 2281 2013-09-26 08:29:07Z andrius 

The following automatic conversions were performed:

'_exptl_crystal_density_meas' value 'not measured' was changed to '?'
- the value is perceived as not measured.

Automatic conversion script
Id: cif_fix_values 3008 2015-01-20 13:52:24Z robertas 
;
_cod_original_cell_volume 2732.88(3)
_cod_original_sg_symbol_H-M P2(1)/c
_cod_database_code 4510344

loop_
_symmetry_equiv_pos_as_xyz
'x, y, z'
'-x, y+1/2, -z+1/2'
'-x, -y, -z'
'x, -y-1/2, z-1/2'

loop_
_atom_site_label
_atom_site_type_symbol
_atom_site_fract_x
_atom_site_fract_y
_atom_site_fract_z
_atom_site_U_iso_or_equiv
_atom_site_adp_type
_atom_site_occupancy
_atom_site_symmetry_multiplicity
_atom_site_calc_flag
_atom_site_refinement_flags
Tb1 Tb 0.309544(12) 0.016248(9) 0.962887(8) 0.01569(6) Uani 1 1 d .
O1W O 0.1705(2) 0.02877(17) 1.05659(18) 0.0380(6) Uani 1 1 d D
H1WA H 0.137(3) -0.0183(13) 1.057(3) 0.057 Uiso 1 1 d D
H1WB H 0.121(3) 0.0651(16) 1.042(3) 0.057 Uiso 1 1 d D
O1 O 0.1668(2) -0.08995(19) 0.91493(18) 0.0548(8) Uani 1 1 d .
C1 C 0.0238(3) -0.1938(2) 0.8583(2) 0.0295(8) Uani 1 1 d .
N1 N 0.1745(3) 0.2096(2) 0.52621(19) 0.0361(7) Uani 1 1 d .
H1A H 0.1696 0.2566 0.4969 0.043 Uiso 1 1 calc R
O2 O 0.0474(2) -0.12362(16) 0.99990(16) 0.0392(6) Uani 1 1 d .
C2 C -0.0759(3) -0.1707(2) 0.7946(2) 0.0348(9) Uani 1 1 d .
H2A H -0.1063 -0.1163 0.7954 0.042 Uiso 1 1 calc R
N2 N 0.1316(3) 0.08277(19) 0.5663(2) 0.0376(7) Uani 1 1 d .
O3 O -0.1875(3) -0.44225(17) 0.68391(16) 0.0513(8) Uani 1 1 d .
C3 C -0.1330(3) -0.2286(2) 0.7278(2) 0.0370(9) Uani 1 1 d .
H3A H -0.1995 -0.2116 0.6836 0.044 Uiso 1 1 calc R
N3 N -0.0721(3) 0.08391(19) 0.3932(2) 0.0410(8) Uani 1 1 d .
H3B H -0.0562 0.0310 0.4038 0.049 Uiso 1 1 calc R
O4 O -0.1971(2) -0.34832(15) 0.57686(14) 0.0348(6) Uani 1 1 d .
C4 C -0.0920(3) -0.3095(2) 0.7271(2) 0.0308(8) Uani 1 1 d .
N4 N -0.0635(3) 0.22163(19) 0.4021(2) 0.0386(7) Uani 1 1 d .
H4A H -0.0401 0.2720 0.4198 0.046 Uiso 1 1 calc R
O5 O 0.3954(2) -0.08050(17) 0.88490(18) 0.0470(7) Uani 1 1 d .
C5 C 0.0123(3) -0.3365(2) 0.7922(2) 0.0311(8) Uani 1 1 d .
O6 O 0.5874(2) -0.10155(18) 0.91959(18) 0.0515(8) Uani 1 1 d .
C6 C 0.0595(3) -0.4189(3) 0.7950(3) 0.0465(10) Uani 1 1 d .
H6A H 0.0219 -0.4589 0.7526 0.056 Uiso 1 1 calc R
O7 O 0.3740(3) -0.41775(19) 0.5769(2) 0.0622(9) Uani 1 1 d .
C7 C 0.1592(4) -0.4408(3) 0.8586(3) 0.0599(13) Uani 1 1 d .
H7A H 0.1888 -0.4956 0.8591 0.072 Uiso 1 1 calc R
O8 O 0.5636(3) -0.40262(19) 0.5971(2) 0.0634(9) Uani 1 1 d .
C8 C 0.2178(4) -0.3825(3) 0.9230(3) 0.0514(11) Uani 1 1 d .
H8A H 0.2853 -0.3988 0.9665 0.062 Uiso 1 1 calc R
C9 C 0.1764(3) -0.3013(3) 0.9224(2) 0.0392(9) Uani 1 1 d .
H9A H 0.2174 -0.2622 0.9646 0.047 Uiso 1 1 calc R
C10 C 0.0721(3) -0.2761(2) 0.8584(2) 0.0295(8) Uani 1 1 d .
C11 C 0.0854(3) -0.1305(2) 0.9298(2) 0.0308(8) Uani 1 1 d .
C12 C -0.1624(3) -0.3707(2) 0.6588(2) 0.0330(8) Uani 1 1 d .
C13 C 0.4717(3) -0.1812(2) 0.80131(19) 0.0215(7) Uani 1 1 d .
C14 C 0.4310(3) -0.2599(2) 0.8144(2) 0.0242(7) Uani 1 1 d .
H14A H 0.4049 -0.2711 0.8656 0.029 Uiso 1 1 calc R
C15 C 0.4284(3) -0.3246(2) 0.7497(2) 0.0251(7) Uani 1 1 d .
H15A H 0.3999 -0.3781 0.7587 0.030 Uiso 1 1 calc R
C16 C 0.4669(3) -0.31004(19) 0.6747(2) 0.0216(7) Uani 1 1 d .
C17 C 0.5060(3) -0.2273(2) 0.6572(2) 0.0225(7) Uani 1 1 d .
C18 C 0.5385(3) -0.2068(2) 0.5771(2) 0.0343(9) Uani 1 1 d .
H18A H 0.5410 -0.2493 0.5354 0.041 Uiso 1 1 calc R
C19 C 0.5663(4) -0.1258(2) 0.5604(3) 0.0436(10) Uani 1 1 d .
H19A H 0.5861 -0.1132 0.5068 0.052 Uiso 1 1 calc R
C20 C 0.5655(4) -0.0607(3) 0.6228(3) 0.0473(10) Uani 1 1 d .
H20A H 0.5837 -0.0054 0.6100 0.057 Uiso 1 1 calc R
C21 C 0.5383(3) -0.0785(2) 0.7021(2) 0.0377(9) Uani 1 1 d .
H21A H 0.5406 -0.0355 0.7441 0.045 Uiso 1 1 calc R
C22 C 0.5063(3) -0.1621(2) 0.7212(2) 0.0226(7) Uani 1 1 d .
C23 C 0.4846(3) -0.1153(2) 0.8742(2) 0.0241(7) Uani 1 1 d .
C24 C 0.4693(4) -0.3821(2) 0.6107(2) 0.0304(8) Uani 1 1 d .
C25 C 0.2630(3) 0.1869(3) 0.5988(2) 0.0413(10) Uani 1 1 d .
H25A H 0.3289 0.2192 0.6263 0.050 Uiso 1 1 calc R
C26 C 0.2365(3) 0.1082(3) 0.6231(3) 0.0446(10) Uani 1 1 d .
H26A H 0.2821 0.0765 0.6708 0.054 Uiso 1 1 calc R
C27 C 0.0959(3) 0.1459(2) 0.5081(2) 0.0308(8) Uani 1 1 d .
C28 C -0.0115(3) 0.1491(2) 0.4364(2) 0.0303(8) Uani 1 1 d .
C29 C -0.1646(4) 0.1165(3) 0.3287(3) 0.0510(11) Uani 1 1 d .
H29A H -0.2215 0.0851 0.2877 0.061 Uiso 1 1 calc R
C30 C -0.1594(4) 0.2017(3) 0.3345(3) 0.0478(11) Uani 1 1 d .
H30A H -0.2119 0.2398 0.2988 0.057 Uiso 1 1 calc R

loop_
_atom_site_aniso_label
_atom_site_aniso_U_11
_atom_site_aniso_U_22
_atom_site_aniso_U_33
_atom_site_aniso_U_23
_atom_site_aniso_U_13
_atom_site_aniso_U_12
Tb1 0.01749(10) 0.01352(9) 0.01523(8) -0.00074(5) 0.00275(6) 0.00031(6)
O1W 0.0399(17) 0.0314(16) 0.0499(16) -0.0020(12) 0.0249(13) 0.0033(12)
O1 0.0515(19) 0.067(2) 0.0540(17) -0.0325(14) 0.0276(14) -0.0414(16)
C1 0.026(2) 0.034(2) 0.0305(18) -0.0083(14) 0.0109(14) -0.0111(15)
N1 0.0346(19) 0.0295(18) 0.0446(18) 0.0008(13) 0.0110(14) -0.0084(14)
O2 0.0452(16) 0.0361(15) 0.0404(15) -0.0093(11) 0.0187(12) -0.0085(12)
C2 0.032(2) 0.025(2) 0.047(2) -0.0088(15) 0.0088(17) -0.0020(16)
N2 0.0385(19) 0.0327(18) 0.0414(17) 0.0054(13) 0.0100(14) 0.0013(14)
O3 0.072(2) 0.0343(16) 0.0333(14) 0.0037(11) -0.0129(13) -0.0283(15)
C3 0.032(2) 0.036(2) 0.038(2) -0.0029(16) 0.0002(16) -0.0089(17)
N3 0.044(2) 0.0276(17) 0.0477(18) -0.0010(14) 0.0060(15) -0.0022(15)
O4 0.0459(16) 0.0283(14) 0.0262(12) -0.0033(10) 0.0021(11) -0.0127(11)
C4 0.032(2) 0.029(2) 0.0300(18) -0.0063(14) 0.0060(15) -0.0121(16)
N4 0.041(2) 0.0276(17) 0.0467(18) 0.0036(13) 0.0099(15) 0.0000(15)
O5 0.0440(17) 0.0444(17) 0.0568(17) -0.0267(13) 0.0208(13) 0.0036(13)
C5 0.030(2) 0.032(2) 0.0299(18) -0.0081(14) 0.0063(14) -0.0115(16)
O6 0.0419(18) 0.0544(19) 0.0499(16) -0.0335(14) -0.0027(13) -0.0095(14)
C6 0.037(2) 0.041(2) 0.058(3) -0.0147(19) 0.0059(19) -0.0030(19)
O7 0.073(2) 0.058(2) 0.0561(18) -0.0371(15) 0.0188(16) -0.0287(17)
C7 0.054(3) 0.037(3) 0.080(3) -0.011(2) 0.003(2) 0.006(2)
O8 0.066(2) 0.050(2) 0.088(2) -0.0210(16) 0.0440(18) 0.0165(17)
C8 0.032(2) 0.055(3) 0.061(3) -0.002(2) 0.0008(19) 0.007(2)
C9 0.025(2) 0.055(3) 0.035(2) -0.0072(17) 0.0037(16) -0.0083(18)
C10 0.0237(19) 0.032(2) 0.0334(18) -0.0063(14) 0.0090(14) -0.0081(16)
C11 0.027(2) 0.029(2) 0.0376(19) -0.0084(15) 0.0096(15) -0.0058(16)
C12 0.032(2) 0.033(2) 0.0303(18) -0.0095(15) 0.0020(15) -0.0075(16)
C13 0.0163(17) 0.0252(18) 0.0217(15) -0.0064(12) 0.0028(12) 0.0032(13)
C14 0.0288(19) 0.0244(19) 0.0211(15) -0.0054(12) 0.0096(13) -0.0032(14)
C15 0.0275(19) 0.0156(17) 0.0329(17) -0.0030(13) 0.0091(14) -0.0024(14)
C16 0.0190(18) 0.0211(18) 0.0232(15) -0.0043(12) 0.0029(12) 0.0027(13)
C17 0.0202(18) 0.0227(18) 0.0245(16) -0.0033(12) 0.0057(13) 0.0005(14)
C18 0.046(2) 0.035(2) 0.0244(17) -0.0024(14) 0.0139(15) 0.0021(18)
C19 0.061(3) 0.042(2) 0.038(2) 0.0051(17) 0.0301(19) 0.001(2)
C20 0.066(3) 0.034(2) 0.048(2) 0.0034(18) 0.026(2) -0.012(2)
C21 0.058(3) 0.023(2) 0.0360(19) -0.0061(15) 0.0200(18) -0.0072(18)
C22 0.0206(18) 0.0215(18) 0.0237(16) -0.0047(12) 0.0024(13) -0.0025(13)
C23 0.033(2) 0.0201(18) 0.0201(15) -0.0051(12) 0.0089(14) -0.0039(15)
C24 0.052(3) 0.0169(18) 0.0252(17) -0.0040(13) 0.0146(16) 0.0000(17)
C25 0.032(2) 0.048(3) 0.042(2) -0.0032(17) 0.0065(17) -0.0102(18)
C26 0.034(2) 0.056(3) 0.043(2) 0.0065(18) 0.0082(18) 0.0013(19)
C27 0.032(2) 0.0233(19) 0.0390(19) -0.0034(14) 0.0137(15) -0.0035(16)
C28 0.032(2) 0.0244(19) 0.0365(19) 0.0015(14) 0.0116(15) -0.0005(15)
C29 0.045(3) 0.051(3) 0.048(2) -0.0010(19) -0.0038(19) -0.009(2)
C30 0.034(2) 0.055(3) 0.051(2) 0.011(2) 0.0037(18) 0.002(2)

loop_
_atom_type_symbol
_atom_type_description
_atom_type_scat_dispersion_real
_atom_type_scat_dispersion_imag
_atom_type_scat_source
C C 0.0033 0.0016 'International Tables Vol C Tables 4.2.6.8 and 6.1.1.4'
H H 0.0000 0.0000 'International Tables Vol C Tables 4.2.6.8 and 6.1.1.4'
N N 0.0061 0.0033 'International Tables Vol C Tables 4.2.6.8 and 6.1.1.4'
O O 0.0106 0.0060 'International Tables Vol C Tables 4.2.6.8 and 6.1.1.4'
Tb Tb -0.1723 4.1537 'International Tables Vol C Tables 4.2.6.8 and 6.1.1.4'

loop_
_geom_angle_atom_site_label_1
_geom_angle_atom_site_label_2
_geom_angle_atom_site_label_3
_geom_angle
_geom_angle_site_symmetry_1
_geom_angle_site_symmetry_3
O7 Tb1 O6 78.47(12) 4_556 3_657
O7 Tb1 O5 81.21(11) 4_556 .
O6 Tb1 O5 124.76(10) 3_657 .
O7 Tb1 O8 123.34(12) 4_556 2_656
O6 Tb1 O8 74.28(12) 3_657 2_656
O5 Tb1 O8 75.47(11) . 2_656
O7 Tb1 O1 79.93(12) 4_556 .
O6 Tb1 O1 147.38(10) 3_657 .
O5 Tb1 O1 75.05(10) . .
O8 Tb1 O1 138.34(11) 2_656 .
O7 Tb1 O3 151.82(11) 4_556 2_556
O6 Tb1 O3 128.90(10) 3_657 2_556
O5 Tb1 O3 86.07(9) . 2_556
O8 Tb1 O3 76.73(11) 2_656 2_556
O1 Tb1 O3 72.50(11) . 2_556
O7 Tb1 O1W 75.44(10) 4_556 .
O6 Tb1 O1W 77.99(10) 3_657 .
O5 Tb1 O1W 143.14(10) . .
O8 Tb1 O1W 141.38(10) 2_656 .
O1 Tb1 O1W 73.09(9) . .
O3 Tb1 O1W 101.43(10) 2_556 .
O7 Tb1 O4 143.65(10) 4_556 2_556
O6 Tb1 O4 80.26(9) 3_657 2_556
O5 Tb1 O4 135.04(9) . 2_556
O8 Tb1 O4 77.71(10) 2_656 2_556
O1 Tb1 O4 104.04(10) . 2_556
O3 Tb1 O4 52.80(8) 2_556 2_556
O1W Tb1 O4 71.50(8) . 2_556
O7 Tb1 C12 161.25(11) 4_556 2_556
O6 Tb1 C12 104.70(11) 3_657 2_556
O5 Tb1 C12 110.38(10) . 2_556
O8 Tb1 C12 74.80(11) 2_656 2_556
O1 Tb1 C12 88.72(11) . 2_556
O3 Tb1 C12 26.20(9) 2_556 2_556
O1W Tb1 C12 87.04(10) . 2_556
O4 Tb1 C12 26.63(9) 2_556 2_556
Tb1 O1W H1WA 108(3) . .
Tb1 O1W H1WB 116(3) . .
H1WA O1W H1WB 109(3) . .
C11 O1 Tb1 147.8(2) . .
C2 C1 C10 120.9(3) . .
C2 C1 C11 120.0(3) . .
C10 C1 C11 119.1(3) . .
C27 N1 C25 108.2(3) . .
C27 N1 H1A 125.9 . .
C25 N1 H1A 125.9 . .
C1 C2 C3 120.5(3) . .
C1 C2 H2A 119.8 . .
C3 C2 H2A 119.8 . .
C27 N2 C26 106.4(3) . .
C12 O3 Tb1 95.08(19) . 2_546
C4 C3 C2 120.6(3) . .
C4 C3 H3A 119.7 . .
C2 C3 H3A 119.7 . .
C28 N3 C29 107.1(3) . .
C28 N3 H3B 126.4 . .
C29 N3 H3B 126.4 . .
C12 O4 Tb1 91.0(2) . 2_546
C3 C4 C5 120.9(3) . .
C3 C4 C12 118.2(3) . .
C5 C4 C12 120.8(3) . .
C28 N4 C30 107.8(3) . .
C28 N4 H4A 126.1 . .
C30 N4 H4A 126.1 . .
C23 O5 Tb1 149.3(2) . .
C6 C5 C4 123.7(3) . .
C6 C5 C10 118.3(3) . .
C4 C5 C10 118.0(3) . .
C23 O6 Tb1 140.2(2) . 3_657
C7 C6 C5 121.0(4) . .
C7 C6 H6A 119.5 . .
C5 C6 H6A 119.5 . .
C24 O7 Tb1 134.6(3) . 4
C6 C7 C8 121.0(4) . .
C6 C7 H7A 119.5 . .
C8 C7 H7A 119.5 . .
C24 O8 Tb1 156.1(3) . 2_646
C9 C8 C7 120.2(4) . .
C9 C8 H8A 119.9 . .
C7 C8 H8A 119.9 . .
C8 C9 C10 120.7(3) . .
C8 C9 H9A 119.7 . .
C10 C9 H9A 119.7 . .
C9 C10 C1 122.2(3) . .
C9 C10 C5 118.8(3) . .
C1 C10 C5 119.0(3) . .
O1 C11 O2 125.3(3) . .
O1 C11 C1 117.3(3) . .
O2 C11 C1 117.3(3) . .
O3 C12 O4 121.0(3) . .
O3 C12 C4 119.7(3) . .
O4 C12 C4 119.3(3) . .
O3 C12 Tb1 58.72(16) . 2_546
O4 C12 Tb1 62.36(16) . 2_546
C4 C12 Tb1 175.4(3) . 2_546
C14 C13 C22 120.6(3) . .
C14 C13 C23 119.4(3) . .
C22 C13 C23 119.9(3) . .
C13 C14 C15 119.8(3) . .
C13 C14 H14A 120.1 . .
C15 C14 H14A 120.1 . .
C16 C15 C14 121.2(3) . .
C16 C15 H15A 119.4 . .
C14 C15 H15A 119.4 . .
C15 C16 C17 120.4(3) . .
C15 C16 C24 119.3(3) . .
C17 C16 C24 120.3(3) . .
C18 C17 C22 118.7(3) . .
C18 C17 C16 123.0(3) . .
C22 C17 C16 118.2(3) . .
C19 C18 C17 120.8(3) . .
C19 C18 H18A 119.6 . .
C17 C18 H18A 119.6 . .
C18 C19 C20 120.9(3) . .
C18 C19 H19A 119.6 . .
C20 C19 H19A 119.6 . .
C21 C20 C19 120.1(4) . .
C21 C20 H20A 119.9 . .
C19 C20 H20A 119.9 . .
C20 C21 C22 120.7(3) . .
C20 C21 H21A 119.7 . .
C22 C21 H21A 119.7 . .
C21 C22 C13 121.6(3) . .
C21 C22 C17 118.8(3) . .
C13 C22 C17 119.6(3) . .
O5 C23 O6 125.7(3) . .
O5 C23 C13 118.8(3) . .
O6 C23 C13 115.5(3) . .
O8 C24 O7 124.8(3) . .
O8 C24 C16 118.7(3) . .
O7 C24 C16 116.5(3) . .
C26 C25 N1 106.5(3) . .
C26 C25 H25A 126.8 . .
N1 C25 H25A 126.8 . .
C25 C26 N2 109.0(3) . .
C25 C26 H26A 125.5 . .
N2 C26 H26A 125.5 . .
N2 C27 N1 109.9(3) . .
N2 C27 C28 126.7(3) . .
N1 C27 C28 123.4(3) . .
N3 C28 N4 109.6(3) . .
N3 C28 C27 127.2(3) . .
N4 C28 C27 123.2(3) . .
C30 C29 N3 108.2(3) . .
C30 C29 H29A 125.9 . .
N3 C29 H29A 125.9 . .
C29 C30 N4 107.3(3) . .
C29 C30 H30A 126.4 . .
N4 C30 H30A 126.4 . .

loop_
_geom_bond_atom_site_label_1
_geom_bond_atom_site_label_2
_geom_bond_distance
_geom_bond_site_symmetry_2
Tb1 O7 2.311(2) 4_556
Tb1 O6 2.318(2) 3_657
Tb1 O5 2.321(2) .
Tb1 O8 2.324(3) 2_656
Tb1 O1 2.347(2) .
Tb1 O3 2.420(2) 2_556
Tb1 O1W 2.445(3) .
Tb1 O4 2.499(2) 2_556
Tb1 C12 2.820(3) 2_556
O1W H1WA 0.837(18) .
O1W H1WB 0.806(18) .
O1 C11 1.219(4) .
C1 C2 1.364(5) .
C1 C10 1.415(5) .
C1 C11 1.517(4) .
N1 C27 1.342(4) .
N1 C25 1.357(4) .
N1 H1A 0.8600 .
O2 C11 1.270(4) .
C2 C3 1.403(5) .
C2 H2A 0.9300 .
N2 C27 1.328(4) .
N2 C26 1.371(5) .
O3 C12 1.250(4) .
O3 Tb1 2.420(2) 2_546
C3 C4 1.364(5) .
C3 H3A 0.9300 .
N3 C28 1.324(4) .
N3 C29 1.364(5) .
N3 H3B 0.8600 .
O4 C12 1.264(4) .
O4 Tb1 2.499(2) 2_546
C4 C5 1.428(5) .
C4 C12 1.501(4) .
N4 C28 1.336(4) .
N4 C30 1.354(5) .
N4 H4A 0.8600 .
O5 C23 1.230(4) .
C5 C6 1.407(5) .
C5 C10 1.433(4) .
O6 C23 1.246(4) .
O6 Tb1 2.318(2) 3_657
C6 C7 1.359(6) .
C6 H6A 0.9300 .
O7 C24 1.238(4) .
O7 Tb1 2.311(2) 4
C7 C8 1.391(6) .
C7 H7A 0.9300 .
O8 C24 1.223(4) .
O8 Tb1 2.324(3) 2_646
C8 C9 1.367(5) .
C8 H8A 0.9300 .
C9 C10 1.412(5) .
C9 H9A 0.9300 .
C12 Tb1 2.820(3) 2_546
C13 C14 1.361(4) .
C13 C22 1.420(4) .
C13 C23 1.502(4) .
C14 C15 1.416(4) .
C14 H14A 0.9300 .
C15 C16 1.358(4) .
C15 H15A 0.9300 .
C16 C17 1.429(4) .
C16 C24 1.504(4) .
C17 C18 1.412(4) .
C17 C22 1.420(4) .
C18 C19 1.358(5) .
C18 H18A 0.9300 .
C19 C20 1.402(5) .
C19 H19A 0.9300 .
C20 C21 1.362(5) .
C20 H20A 0.9300 .
C21 C22 1.420(5) .
C21 H21A 0.9300 .
C25 C26 1.354(5) .
C25 H25A 0.9300 .
C26 H26A 0.9300 .
C27 C28 1.442(5) .
C29 C30 1.345(6) .
C29 H29A 0.9300 .
C30 H30A 0.9300 .
